data_4101912
loop_
_publ_author_name
'Ori Gidron'
'Yael Diskin-Posner'
'Michael Bendikov'

_publ_section_title
;
 \a-Oligofurans
;
_journal_name_full 'Journal of the American Chemical Society'
_journal_page_first 2148
_journal_page_last 2150
_journal_paper_doi 10.1021/ja9093346
_journal_volume 132
_journal_year 2010
_chemical_formula_moiety 'C24 H14 O6'
_chemical_formula_sum 'C24 H14 O6'
_chemical_formula_weight 398.35
_chemical_name_systematic
; 
 ? 
;
_space_group_IT_number 14
_symmetry_cell_setting monoclinic
_symmetry_space_group_name_Hall '-P 2ybc'
_symmetry_space_group_name_H-M 'P 1 21/c 1'
_atom_sites_solution_hydrogens geom
_atom_sites_solution_primary direct
_atom_sites_solution_secondary difmap
_audit_creation_method SHELXL-97
_cell_angle_alpha 90.00
_cell_angle_beta 99.719(5)
_cell_angle_gamma 90.00
_cell_formula_units_Z 2
_cell_length_a 19.4403(16)
_cell_length_b 5.2922(4)
_cell_length_c 8.9457(8)
_cell_measurement_reflns_used 6398
_cell_measurement_temperature 100(2)
_cell_measurement_theta_max 25.68
_cell_measurement_theta_min 3.19
_cell_volume 907.14(13)
_computing_cell_refinement 'Bruker Apex2'
_computing_data_collection 'Bruker Apex2'
_computing_data_reduction 'Bruker Apex2'
_computing_structure_refinement 'SHELXL-97 (Sheldrick, 1997)'
_computing_structure_solution 'SHELXS-97 (Sheldrick, 1990)'
_diffrn_ambient_temperature 100(2)
_diffrn_measured_fraction_theta_full 0.999
_diffrn_measured_fraction_theta_max 0.999
_diffrn_measurement_device_type 'Bruker KappaApexII CCD'
_diffrn_measurement_method 'phi and omega scans'
_diffrn_radiation_monochromator graphite
_diffrn_radiation_source 'fine-focus sealed tube'
_diffrn_radiation_type MoK\a
_diffrn_radiation_wavelength 0.71073
_diffrn_reflns_av_R_equivalents 0.0984
_diffrn_reflns_av_sigmaI/netI 0.1270
_diffrn_reflns_limit_h_max 23
_diffrn_reflns_limit_h_min -23
_diffrn_reflns_limit_k_max 6
_diffrn_reflns_limit_k_min -6
_diffrn_reflns_limit_l_max 10
_diffrn_reflns_limit_l_min -6
_diffrn_reflns_number 6398
_diffrn_reflns_theta_full 25.68
_diffrn_reflns_theta_max 25.68
_diffrn_reflns_theta_min 3.19
_exptl_absorpt_coefficient_mu 0.106
_exptl_absorpt_correction_T_max 0.9989
_exptl_absorpt_correction_T_min 0.9895
_exptl_absorpt_correction_type multi-scan
_exptl_absorpt_process_details 'Bruker Apex2'
_exptl_crystal_colour yellow
_exptl_crystal_density_diffrn 1.458
_exptl_crystal_density_method 'not measured'
_exptl_crystal_description plate
_exptl_crystal_F_000 412
_exptl_crystal_size_max 0.10
_exptl_crystal_size_mid 0.10
_exptl_crystal_size_min 0.01
_refine_diff_density_max 0.212
_refine_diff_density_min -0.257
_refine_diff_density_rms 0.059
_refine_ls_extinction_method none
_refine_ls_goodness_of_fit_ref 0.925
_refine_ls_hydrogen_treatment constr
_refine_ls_matrix_type full
_refine_ls_number_parameters 136
_refine_ls_number_reflns 1725
_refine_ls_number_restraints 0
_refine_ls_restrained_S_all 0.925
_refine_ls_R_factor_all 0.1807
_refine_ls_R_factor_gt 0.0501
_refine_ls_shift/su_max 0.000
_refine_ls_shift/su_mean 0.000
_refine_ls_structure_factor_coef Fsqd
_refine_ls_weighting_details 'calc w=1/[\s^2^(Fo^2^)+(0.0490P)^2^+0.0000P] where P=(Fo^2^+2Fc^2^)/3'
_refine_ls_weighting_scheme calc
_refine_ls_wR_factor_gt 0.0949
_refine_ls_wR_factor_ref 0.1337
_reflns_number_gt 642
_reflns_number_total 1725
_reflns_threshold_expression >2sigma(I)
_cod_data_source_file ja9093346_si_003.cif
_cod_data_source_block 750302
_cod_database_code 4101912

loop_
_symmetry_equiv_pos_as_xyz
'x, y, z'
'-x, y+1/2, -z+1/2'
'-x, -y, -z'
'x, -y-1/2, z-1/2'

loop_
_atom_site_label
_atom_site_type_symbol
_atom_site_fract_x
_atom_site_fract_y
_atom_site_fract_z
_atom_site_U_iso_or_equiv
_atom_site_adp_type
_atom_site_occupancy
_atom_site_symmetry_multiplicity
_atom_site_calc_flag
_atom_site_refinement_flags
_atom_site_disorder_assembly
_atom_site_disorder_group
O1 O 0.41394(13) 0.4174(5) 0.0351(3) 0.0162(7) Uani 1 1 d . . .
O2 O 0.26540(12) 0.5825(5) 0.2090(3) 0.0157(7) Uani 1 1 d . . .
O3 O 0.09229(13) 0.4210(5) 0.2724(3) 0.0209(7) Uani 1 1 d . . .
C1 C 0.4747(2) 0.5543(7) 0.0401(5) 0.0162(10) Uani 1 1 d . . .
C2 C 0.4719(2) 0.7693(7) 0.1217(4) 0.0161(10) Uani 1 1 d . . .
H2 H 0.5070 0.8957 0.1418 0.019 Uiso 1 1 calc R . .
C3 C 0.4068(2) 0.7681(7) 0.1707(5) 0.0162(10) Uani 1 1 d . . .
H3 H 0.3897 0.8948 0.2301 0.019 Uiso 1 1 calc R . .
C4 C 0.3728(2) 0.5527(8) 0.1177(5) 0.0132(10) Uani 1 1 d . . .
C5 C 0.3067(2) 0.4459(8) 0.1269(5) 0.0149(10) Uani 1 1 d . . .
C6 C 0.27317(18) 0.2300(7) 0.0719(4) 0.0173(10) Uani 1 1 d . . .
H6 H 0.2902 0.1044 0.0116 0.021 Uiso 1 1 calc R . .
C7 C 0.20758(19) 0.2301(7) 0.1225(4) 0.0167(10) Uani 1 1 d . . .
H7 H 0.1723 0.1043 0.1032 0.020 Uiso 1 1 calc R . .
C8 C 0.20540(19) 0.4456(8) 0.2040(5) 0.0162(10) Uani 1 1 d . . .
C9 C 0.15320(19) 0.5542(8) 0.2801(4) 0.0163(10) Uani 1 1 d . . .
C10 C 0.15080(19) 0.7658(7) 0.3628(4) 0.0175(10) Uani 1 1 d . . .
H10 H 0.1866 0.8889 0.3853 0.021 Uiso 1 1 calc R . .
C11 C 0.08458(19) 0.7699(8) 0.4098(5) 0.0213(10) Uani 1 1 d . . .
H11 H 0.0673 0.8961 0.4692 0.026 Uiso 1 1 calc R . .
C12 C 0.0514(2) 0.5593(8) 0.3534(5) 0.0240(11) Uani 1 1 d . . .
H12 H 0.0058 0.5123 0.3677 0.029 Uiso 1 1 calc R . .

loop_
_atom_site_aniso_label
_atom_site_aniso_U_11
_atom_site_aniso_U_22
_atom_site_aniso_U_33
_atom_site_aniso_U_23
_atom_site_aniso_U_13
_atom_site_aniso_U_12
O1 0.0191(16) 0.0160(16) 0.0138(17) -0.0007(16) 0.0031(13) 0.0008(15)
O2 0.0150(15) 0.0147(15) 0.0185(17) -0.0033(14) 0.0059(13) -0.0016(13)
O3 0.0225(17) 0.0207(16) 0.0217(18) -0.0040(15) 0.0100(13) -0.0067(14)
C1 0.018(2) 0.018(2) 0.013(2) 0.005(3) 0.0031(19) -0.005(3)
C2 0.022(2) 0.013(2) 0.013(2) -0.001(2) 0.000(2) 0.000(2)
C3 0.016(2) 0.016(2) 0.017(3) -0.005(2) 0.0041(19) 0.001(2)
C4 0.016(2) 0.011(2) 0.014(3) -0.003(2) 0.0057(19) 0.003(2)
C5 0.017(2) 0.014(2) 0.014(2) -0.001(2) 0.0033(18) 0.0035(19)
C6 0.023(2) 0.017(2) 0.014(2) 0.000(2) 0.0075(19) 0.0029(19)
C7 0.020(2) 0.015(2) 0.016(2) 0.000(2) 0.0064(19) -0.0016(19)
C8 0.018(2) 0.017(2) 0.015(2) 0.006(2) 0.0031(18) -0.004(2)
C9 0.018(2) 0.017(2) 0.014(2) 0.002(2) 0.0034(18) -0.001(2)
C10 0.020(2) 0.017(2) 0.016(2) 0.002(2) 0.0036(19) 0.000(2)
C11 0.026(3) 0.019(2) 0.017(3) -0.002(2) 0.0011(19) 0.003(2)
C12 0.020(2) 0.036(3) 0.019(3) 0.002(2) 0.014(2) 0.004(2)

loop_
_atom_type_symbol
_atom_type_description
_atom_type_scat_dispersion_real
_atom_type_scat_dispersion_imag
_atom_type_scat_source
C C 0.0033 0.0016 'International Tables Vol C Tables 4.2.6.8 and 6.1.1.4'
H H 0.0000 0.0000 'International Tables Vol C Tables 4.2.6.8 and 6.1.1.4'
O O 0.0106 0.0060 'International Tables Vol C Tables 4.2.6.8 and 6.1.1.4'

loop_
_geom_angle_atom_site_label_1
_geom_angle_atom_site_label_2
_geom_angle_atom_site_label_3
_geom_angle
_geom_angle_site_symmetry_1
_geom_angle_site_symmetry_3
_geom_angle_publ_flag
C4 O1 C1 106.4(3) . . ?
C8 O2 C5 106.0(3) . . ?
C9 O3 C12 105.8(3) . . ?
C2 C1 O1 110.2(4) . . ?
C2 C1 C1 134.4(5) . 3_665 ?
O1 C1 C1 115.4(4) . 3_665 ?
C1 C2 C3 106.5(4) . . ?
C1 C2 H2 126.8 . . ?
C3 C2 H2 126.8 . . ?
C4 C3 C2 107.7(4) . . ?
C4 C3 H3 126.1 . . ?
C2 C3 H3 126.1 . . ?
C3 C4 O1 109.3(3) . . ?
C3 C4 C5 134.8(3) . . ?
O1 C4 C5 116.0(3) . . ?
C6 C5 O2 110.1(3) . . ?
C6 C5 C4 134.0(3) . . ?
O2 C5 C4 115.9(3) . . ?
C5 C6 C7 106.5(4) . . ?
C5 C6 H6 126.7 . . ?
C7 C6 H6 126.7 . . ?
C8 C7 C6 106.4(3) . . ?
C8 C7 H7 126.8 . . ?
C6 C7 H7 126.8 . . ?
C7 C8 O2 111.0(4) . . ?
C7 C8 C9 132.8(4) . . ?
O2 C8 C9 116.1(3) . . ?
C10 C9 O3 110.2(3) . . ?
C10 C9 C8 133.4(4) . . ?
O3 C9 C8 116.4(3) . . ?
C9 C10 C11 107.0(3) . . ?
C9 C10 H10 126.5 . . ?
C11 C10 H10 126.5 . . ?
C12 C11 C10 106.2(4) . . ?
C12 C11 H11 126.9 . . ?
C10 C11 H11 126.9 . . ?
C11 C12 O3 110.9(4) . . ?
C11 C12 H12 124.6 . . ?
O3 C12 H12 124.6 . . ?

loop_
_geom_bond_atom_site_label_1
_geom_bond_atom_site_label_2
_geom_bond_distance
_geom_bond_site_symmetry_2
_geom_bond_publ_flag
O1 C4 1.377(4) . ?
O1 C1 1.380(5) . ?
O2 C8 1.367(4) . ?
O2 C5 1.381(4) . ?
O3 C9 1.370(4) . ?
O3 C12 1.374(4) . ?
C1 C2 1.358(5) . ?
C1 C1 1.431(8) 3_665 ?
C2 C3 1.407(5) . ?
C2 H2 0.9500 . ?
C3 C4 1.363(5) . ?
C3 H3 0.9500 . ?
C4 C5 1.418(4) . ?
C5 C6 1.366(5) . ?
C6 C7 1.424(5) . ?
C6 H6 0.9500 . ?
C7 C8 1.358(5) . ?
C7 H7 0.9500 . ?
C8 C9 1.434(5) . ?
C9 C10 1.347(5) . ?
C10 C11 1.420(5) . ?
C10 H10 0.9500 . ?
C11 C12 1.342(5) . ?
C11 H11 0.9500 . ?
C12 H12 0.9500 . ?

loop_
_geom_torsion_atom_site_label_1
_geom_torsion_atom_site_label_2
_geom_torsion_atom_site_label_3
_geom_torsion_atom_site_label_4
_geom_torsion
_geom_torsion_site_symmetry_1
_geom_torsion_site_symmetry_2
_geom_torsion_site_symmetry_3
_geom_torsion_site_symmetry_4
_geom_torsion_publ_flag
C4 O1 C1 C2 -0.5(4) . . . . ?
C4 O1 C1 C1 -179.9(5) . . . 3_665 ?
O1 C1 C2 C3 0.2(4) . . . . ?
C1 C1 C2 C3 179.4(6) 3_665 . . . ?
C1 C2 C3 C4 0.2(5) . . . . ?
C2 C3 C4 O1 -0.6(5) . . . . ?
C2 C3 C4 C5 -179.3(4) . . . . ?
C1 O1 C4 C3 0.6(4) . . . . ?
C1 O1 C4 C5 179.6(3) . . . . ?
C8 O2 C5 C6 0.2(4) . . . . ?
C8 O2 C5 C4 -179.5(3) . . . . ?
C3 C4 C5 C6 179.4(6) . . . . ?
O1 C4 C5 C6 0.8(6) . . . . ?
C3 C4 C5 O2 -1.0(6) . . . . ?
O1 C4 C5 O2 -179.7(4) . . . . ?
O2 C5 C6 C7 -0.3(5) . . . . ?
C4 C5 C6 C7 179.3(4) . . . . ?
C5 C6 C7 C8 0.3(4) . . . . ?
C6 C7 C8 O2 -0.2(4) . . . . ?
C6 C7 C8 C9 178.4(4) . . . . ?
C5 O2 C8 C7 0.0(4) . . . . ?
C5 O2 C8 C9 -178.8(4) . . . . ?
C12 O3 C9 C10 0.3(4) . . . . ?
C12 O3 C9 C8 179.5(4) . . . . ?
C7 C8 C9 C10 179.0(4) . . . . ?
O2 C8 C9 C10 -2.5(7) . . . . ?
C7 C8 C9 O3 0.0(6) . . . . ?
O2 C8 C9 O3 178.5(3) . . . . ?
O3 C9 C10 C11 -0.5(4) . . . . ?
C8 C9 C10 C11 -179.5(4) . . . . ?
C9 C10 C11 C12 0.5(5) . . . . ?
C10 C11 C12 O3 -0.3(5) . . . . ?
C9 O3 C12 C11 0.0(4) . . . . ?
